data_7025301
loop_
_publ_author_name
'Zhang, Yi'
'Zhang, Ling'
'Hao, Zhaomin'
'Luo, Fang'

_publ_section_title
;
 Controlling the synthesis of novel chiral polyoxometalate-based compounds
 and racemic compounds from the same system.
;
_journal_issue 30
_journal_name_full 'Dalton transactions (Cambridge, England : 2003)'
_journal_page_first 7012
_journal_page_last 7016
_journal_paper_doi 10.1039/b926777h
_journal_volume 39
_journal_year 2010
_chemical_absolute_configuration rm
_chemical_formula_sum 'C12 H62 Cu3 N12 Na O46 P W11'
_chemical_formula_weight 3377.67
_chemical_name_systematic
;
?
;
_space_group_IT_number 1
_symmetry_cell_setting triclinic
_symmetry_space_group_name_Hall 'P 1'
_symmetry_space_group_name_H-M 'P 1'
_atom_sites_solution_hydrogens geom
_atom_sites_solution_primary direct
_atom_sites_solution_secondary difmap
_audit_creation_method SHELXL-97
_cell_angle_alpha 101.799(5)
_cell_angle_beta 110.596(5)
_cell_angle_gamma 108.659(5)
_cell_formula_units_Z 1
_cell_length_a 11.271(5)
_cell_length_b 12.335(5)
_cell_length_c 12.863(5)
_cell_measurement_reflns_used 6835
_cell_measurement_temperature 298(2)
_cell_measurement_theta_max 26.06
_cell_measurement_theta_min 1.81
_cell_volume 1481.2(11)
_computing_cell_refinement CrysAlis
_computing_data_collection 'CrysAlis (Oxford Diffraction, 2006)'
_computing_data_reduction CrysAlis
_computing_structure_refinement 'SHELXL-97 (Sheldrick, 1997)'
_computing_structure_solution 'SHELXS-97 (Sheldrick, 1990)'
_diffrn_ambient_temperature 298(2)
_diffrn_measured_fraction_theta_full 0.987
_diffrn_measured_fraction_theta_max 0.987
_diffrn_radiation_monochromator graphite
_diffrn_radiation_source 'fine-focus sealed tube'
_diffrn_radiation_type MoK\a
_diffrn_radiation_wavelength 0.71069
_diffrn_reflns_av_R_equivalents 0.0338
_diffrn_reflns_av_sigmaI/netI 0.0720
_diffrn_reflns_limit_h_max 13
_diffrn_reflns_limit_h_min -13
_diffrn_reflns_limit_k_max 14
_diffrn_reflns_limit_k_min -15
_diffrn_reflns_limit_l_max 15
_diffrn_reflns_limit_l_min -15
_diffrn_reflns_number 8257
_diffrn_reflns_theta_full 26.06
_diffrn_reflns_theta_max 26.06
_diffrn_reflns_theta_min 1.81
_exptl_absorpt_coefficient_mu 22.452
_exptl_absorpt_correction_T_max 0.0883
_exptl_absorpt_correction_T_min 0.0677
_exptl_absorpt_correction_type multi-scan
_exptl_absorpt_process_details
;
CrysAlis (Oxford Diffraction, 2006)
;
_exptl_crystal_colour purple
_exptl_crystal_density_diffrn 3.787
_exptl_crystal_density_method 'not measured'
_exptl_crystal_description block
_exptl_crystal_F_000 1513
_exptl_crystal_size_max 0.26
_exptl_crystal_size_mid 0.24
_exptl_crystal_size_min 0.21
_refine_diff_density_max 2.457
_refine_diff_density_min -3.894
_refine_diff_density_rms 0.437
_refine_ls_abs_structure_details 'Flack H D (1983), Acta Cryst. A39, 876-881'
_refine_ls_abs_structure_Flack 0.06(2)
_refine_ls_extinction_method none
_refine_ls_goodness_of_fit_ref 1.045
_refine_ls_hydrogen_treatment constr
_refine_ls_matrix_type full
_refine_ls_number_parameters 764
_refine_ls_number_reflns 6835
_refine_ls_number_restraints 190
_refine_ls_restrained_S_all 1.033
_refine_ls_R_factor_all 0.0418
_refine_ls_R_factor_gt 0.0402
_refine_ls_shift/su_max 0.001
_refine_ls_shift/su_mean 0.000
_refine_ls_structure_factor_coef Fsqd
_refine_ls_weighting_details 'calc w=1/[\s^2^(Fo^2^)+(0.0506P)^2^+0.0000P] where P=(Fo^2^+2Fc^2^)/3'
_refine_ls_weighting_scheme calc
_refine_ls_wR_factor_gt 0.1007
_refine_ls_wR_factor_ref 0.1017
_reflns_number_gt 6531
_reflns_number_total 6835
_reflns_threshold_expression >2sigma(I)
_cod_data_source_file b926777h.txt
_cod_data_source_block e
_cod_depositor_comments
;
The following automatic conversions were performed:

'_symmetry_cell_setting' value 'Triclinic' changed to 'triclinic'
according to /home/saulius/struct/CIF-dictionaries/cif_core.dic
dictionary named 'cif_core.dic' version 2.4.2 from 2011-04-26.

Automatic conversion script
Id: cif_fix_values 1891 2012-01-12 08:04:46Z andrius 
;
_cod_original_sg_symbol_H-M P1
_cod_database_code 7025301

loop_
_symmetry_equiv_pos_as_xyz
'x, y, z'

loop_
_atom_site_label
_atom_site_type_symbol
_atom_site_fract_x
_atom_site_fract_y
_atom_site_fract_z
_atom_site_U_iso_or_equiv
_atom_site_adp_type
_atom_site_occupancy
_atom_site_symmetry_multiplicity
_atom_site_calc_flag
_atom_site_refinement_flags
W1 W 0.72594(9) 1.03045(7) 1.12246(7) 0.01544(19) Uani 1 1 d .
W2 W 0.47464(8) 0.83162(7) 0.67802(7) 0.01482(18) Uani 1 1 d .
W3 W 0.81625(9) 0.85096(8) 0.67789(7) 0.01696(19) Uani 1 1 d .
W4 W 0.39099(9) 0.76785(8) 0.89578(7) 0.01457(19) Uani 1 1 d .
W5 W 1.04678(9) 1.04717(8) 1.13007(8) 0.0198(2) Uani 1 1 d .
W6 W 0.80980(9) 1.09146(8) 0.90426(8) 0.01654(19) Uani 1 1 d .
W7 W 0.64212(8) 0.71856(7) 1.14083(7) 0.01457(18) Uani 1 1 d .
W8 W 0.64969(9) 0.50281(8) 0.93447(8) 0.01596(19) Uani 1 1 d .
W9 W 0.39798(8) 0.54634(7) 0.69132(7) 0.01580(19) Uani 1 1 d .
W10 W 0.96336(9) 0.74265(8) 1.14783(8) 0.0193(2) Uani 1 1 d .
W11 W 0.73865(9) 0.56615(8) 0.69108(7) 0.01703(19) Uani 1 1 d .
P1 P 0.7231(7) 0.7888(6) 0.9037(5) 0.0126(9) Uani 1 1 d .
Na1 Na 1.0533(10) 0.8031(8) 0.9016(7) 0.0141(17) Uani 1 1 d .
O1 O 0.6953(17) 1.1218(14) 1.2212(13) 0.026(3) Uani 1 1 d .
O2 O 1.2023(18) 1.1560(16) 1.2441(15) 0.031(4) Uani 1 1 d .
O3 O 0.8241(17) 1.2170(14) 0.8656(13) 0.024(3) Uani 1 1 d U
O4 O 0.8458(15) 0.9991(13) 0.7945(12) 0.021(3) Uani 1 1 d U
O5 O 0.2537(16) 0.7775(15) 0.9231(14) 0.029(4) Uani 1 1 d .
O6 O 0.6155(18) 0.9849(16) 0.7987(15) 0.034 Uiso 1 1 d .
O7 O 0.2590(15) 0.4091(14) 0.5939(14) 0.022(3) Uani 1 1 d .
O8 O 0.5398(14) 0.9250(13) 1.0003(12) 0.017(3) Uani 1 1 d U
O9 O 0.9216(15) 1.0911(13) 1.1978(13) 0.022(3) Uani 1 1 d .
O10 O 0.6080(14) 0.8112(13) 0.6351(12) 0.016(3) Uani 1 1 d U
O11 O 1.0071(15) 0.9131(14) 1.1876(12) 0.022(3) Uani 1 1 d .
O12 O 0.3871(18) 0.8782(15) 0.5730(13) 0.030(4) Uani 1 1 d .
O13 O 0.4782(13) 0.7111(13) 1.0142(12) 0.017(3) Uani 1 1 d U
O14 O 0.3694(14) 0.8327(12) 0.7695(12) 0.016(3) Uani 1 1 d .
O15 O 0.7392(14) 0.7200(12) 0.9896(11) 0.013(3) Uani 1 1 d U
O16 O 0.7430(16) 0.6758(13) 0.6045(12) 0.021(3) Uani 1 1 d .
O17 O 0.5638(16) 0.7524(14) 0.8288(13) 0.026 Uiso 1 1 d .
O18 O 0.5361(14) 0.5474(13) 0.6488(11) 0.016(3) Uani 1 1 d .
O19 O 0.7444(14) 1.1248(12) 1.0230(12) 0.015(3) Uani 1 1 d U
O20 O 1.0256(15) 0.7314(13) 1.0400(13) 0.019(3) Uani 1 1 d .
O21 O 1.0941(18) 0.9803(16) 1.0295(16) 0.033(4) Uani 1 1 d .
O22 O 0.8044(19) 0.8941(15) 0.5558(14) 0.028(4) Uani 1 1 d .
O23 O 0.597(2) 0.3504(15) 0.9192(15) 0.036(4) Uani 1 1 d .
O24 O 0.7146(15) 0.5134(13) 0.8197(12) 0.025(3) Uani 1 1 d .
O25 O 0.9966(15) 0.8751(15) 0.7485(15) 0.029(4) Uani 1 1 d .
O26 O 1.0919(18) 0.7360(16) 1.2657(16) 0.032(4) Uani 1 1 d .
O27 O 0.8245(14) 0.7396(13) 1.2164(12) 0.018(3) Uani 1 1 d U
O28 O 0.3607(15) 0.6533(13) 0.6081(12) 0.020(3) Uani 1 1 d U
O29 O 0.9866(16) 1.1434(13) 1.0323(12) 0.021(3) Uani 1 1 d U
O30 O 0.4820(13) 0.5047(12) 0.8235(11) 0.013(3) Uani 1 1 d .
O31 O 0.7893(14) 0.7632(13) 0.8237(11) 0.016(3) Uani 1 1 d .
O32 O 0.7927(14) 0.9272(12) 0.9791(11) 0.014(3) Uani 1 1 d U
O33 O 0.3070(16) 0.6073(13) 0.7794(12) 0.021(3) Uani 1 1 d .
O34 O 0.8281(15) 0.5672(13) 1.0595(14) 0.027(4) Uani 1 1 d .
O35 O 0.9195(15) 0.6153(14) 0.7587(13) 0.024(3) Uani 1 1 d .
O36 O 0.5887(14) 0.5542(12) 1.0504(11) 0.013(3) Uani 1 1 d U
O37 O 0.7083(16) 0.8918(14) 1.1702(12) 0.023(3) Uani 1 1 d .
O38 O 0.6852(17) 0.4325(15) 0.5785(14) 0.030(4) Uani 1 1 d .
O39 O 0.5821(17) 0.7025(14) 1.2448(13) 0.024(3) Uani 1 1 d .
Cu1 Cu 0.3766(3) 0.6820(3) 0.2843(2) 0.0277(6) Uani 1 1 d .
Cu2 Cu 0.3307(3) 0.1369(3) 0.7598(3) 0.0291(6) Uani 1 1 d .
Cu3 Cu 0.8969(3) 0.4074(3) 0.5040(3) 0.0299(6) Uani 1 1 d .
N1 N 1.003(2) 0.4108(18) 0.6670(17) 0.029(4) Uani 1 1 d U
H1C H 1.0958 0.4438 0.6883 0.035 Uiso 1 1 calc R
H1D H 0.9875 0.4572 0.7197 0.035 Uiso 1 1 calc R
N2 N 0.775(2) 0.234(2) 0.4723(17) 0.034(5) Uani 1 1 d .
H2C H 0.6842 0.2191 0.4343 0.041 Uiso 1 1 calc R
H2D H 0.7927 0.1827 0.4261 0.041 Uiso 1 1 calc R
N3 N 0.442(2) 0.110(2) 0.9023(19) 0.032(5) Uani 1 1 d .
H3C H 0.4464 0.0383 0.8802 0.038 Uiso 1 1 calc R
H3D H 0.5293 0.1703 0.9406 0.038 Uiso 1 1 calc R
N4 N 0.779(2) 0.412(2) 0.3497(18) 0.040(5) Uani 1 1 d U
H4C H 0.8005 0.3795 0.2935 0.047 Uiso 1 1 calc R
H4D H 0.6878 0.3654 0.3278 0.047 Uiso 1 1 calc R
N5 N 0.316(2) 0.758(2) 0.1653(17) 0.029(5) Uani 1 1 d .
H5C H 0.3405 0.7371 0.1076 0.035 Uiso 1 1 calc R
H5D H 0.2215 0.7291 0.1317 0.035 Uiso 1 1 calc R
N6 N 0.499(2) 0.8533(17) 0.3971(16) 0.030(5) Uani 1 1 d .
H6C H 0.4643 0.8721 0.4482 0.036 Uiso 1 1 calc R
H6D H 0.5854 0.8603 0.4395 0.036 Uiso 1 1 calc R
N7 N 1.010(3) 0.588(2) 0.545(2) 0.048(6) Uani 1 1 d .
H7A H 0.9996 0.6329 0.6030 0.058 Uiso 1 1 calc R
H7B H 1.1011 0.6053 0.5701 0.058 Uiso 1 1 calc R
N8 N 0.233(2) 0.1780(19) 0.854(2) 0.038(5) Uani 1 1 d .
H8A H 0.2179 0.2437 0.8452 0.046 Uiso 1 1 calc R
H8B H 0.1487 0.1147 0.8273 0.046 Uiso 1 1 calc R
N9 N 0.466(2) 0.1409(19) 0.6890(18) 0.032(5) Uani 1 1 d .
H9A H 0.5540 0.1912 0.7449 0.039 Uiso 1 1 calc R
H9B H 0.4611 0.0653 0.6637 0.039 Uiso 1 1 calc R
N10 N 0.221(3) 0.168(2) 0.616(2) 0.043(6) Uani 1 1 d .
H10C H 0.1286 0.1219 0.5865 0.052 Uiso 1 1 calc R
H10D H 0.2375 0.2475 0.6346 0.052 Uiso 1 1 calc R
N11 N 0.233(4) 0.512(3) 0.181(3) 0.073(7) Uani 1 1 d U
H11C H 0.1470 0.5117 0.1559 0.088 Uiso 1 1 calc R
H11D H 0.2458 0.4881 0.1169 0.088 Uiso 1 1 calc R
N13 N 0.445(2) 0.6039(19) 0.4012(18) 0.033(5) Uani 1 1 d U
H13C H 0.5345 0.6186 0.4196 0.040 Uiso 1 1 calc R
H13D H 0.4403 0.6358 0.4685 0.040 Uiso 1 1 calc R
C1 C 0.958(3) 0.286(2) 0.667(2) 0.037(6) Uani 1 1 d .
H1A H 0.9771 0.2876 0.7473 0.044 Uiso 1 1 calc R
H1B H 1.0086 0.2465 0.6397 0.044 Uiso 1 1 calc R
C2 C 0.806(2) 0.217(2) 0.588(2) 0.025(5) Uani 1 1 d .
H2A H 0.7540 0.2465 0.6239 0.030 Uiso 1 1 calc R
H2B H 0.7771 0.1308 0.5760 0.030 Uiso 1 1 calc R
C3 C 0.507(4) 0.939(4) 0.333(3) 0.070(10) Uani 1 1 d U
H3A H 0.5873 0.9545 0.3169 0.085 Uiso 1 1 calc R
H3B H 0.5182 1.0169 0.3817 0.085 Uiso 1 1 calc R
C4 C 0.378(3) 0.888(3) 0.220(3) 0.044(7) Uani 1 1 d .
H4A H 0.3095 0.9125 0.2347 0.053 Uiso 1 1 calc R
H4B H 0.3992 0.9241 0.1648 0.053 Uiso 1 1 calc R
C5 C 0.316(3) 0.204(3) 0.979(2) 0.045(7) Uani 1 1 d U
H5A H 0.2579 0.1978 1.0200 0.054 Uiso 1 1 calc R
H5B H 0.3912 0.2857 1.0154 0.054 Uiso 1 1 calc R
C6 C 0.373(3) 0.109(3) 0.983(2) 0.040(6) Uani 1 1 d U
H6A H 0.4414 0.1290 1.0638 0.048 Uiso 1 1 calc R
H6B H 0.2984 0.0289 0.9575 0.048 Uiso 1 1 calc R
C10 C 0.799(3) 0.534(3) 0.358(3) 0.056(8) Uani 1 1 d DU
H10A H 0.7453 0.5590 0.3944 0.068 Uiso 1 1 calc R
H10B H 0.7700 0.5401 0.2801 0.068 Uiso 1 1 calc R
C11 C 0.954(3) 0.614(4) 0.435(3) 0.076(11) Uani 1 1 d DU
H11A H 1.0048 0.6003 0.3899 0.091 Uiso 1 1 calc R
H11B H 0.9708 0.6991 0.4560 0.091 Uiso 1 1 calc R
C12 C 0.275(3) 0.132(3) 0.526(2) 0.040(6) Uani 1 1 d U
H12A H 0.2367 0.0431 0.4924 0.048 Uiso 1 1 calc R
H12B H 0.2447 0.1618 0.4625 0.048 Uiso 1 1 calc R
C13 C 0.431(3) 0.185(3) 0.588(3) 0.049(7) Uani 1 1 d .
H13A H 0.4705 0.2734 0.6158 0.058 Uiso 1 1 calc R
H13B H 0.4661 0.1564 0.5340 0.058 Uiso 1 1 calc R
C14 C 0.358(5) 0.474(4) 0.349(4) 0.087(8) Uani 1 1 d U
H14A H 0.4160 0.4335 0.3382 0.104 Uiso 1 1 calc R
H14B H 0.3289 0.4494 0.4066 0.104 Uiso 1 1 calc R
C15 C 0.238(5) 0.430(4) 0.241(4) 0.084(8) Uani 1 1 d U
H15A H 0.2320 0.3568 0.1891 0.101 Uiso 1 1 calc R
H15B H 0.1563 0.4053 0.2555 0.101 Uiso 1 1 calc R
O1W O 0.1749(18) -0.0734(15) 0.6522(17) 0.040(4) Uani 1 1 d .
O2W O 0.257(2) 0.4388(19) 0.937(2) 0.059(6) Uani 1 1 d .
O3W O 0.014(2) 0.482(2) 0.9310(19) 0.047(6) Uani 1 1 d .
O4W O 1.011(2) 0.327(2) 0.3959(19) 0.059(6) Uani 1 1 d U
O5W O 0.501(3) 0.248(2) 0.345(2) 0.070(7) Uani 1 1 d U
O6W O -0.083(2) 0.032(2) 0.4396(19) 0.058(6) Uani 1 1 d U
O7W O 0.888(2) 0.3887(19) 1.1576(18) 0.053(5) Uani 1 1 d U

loop_
_atom_site_aniso_label
_atom_site_aniso_U_11
_atom_site_aniso_U_22
_atom_site_aniso_U_33
_atom_site_aniso_U_23
_atom_site_aniso_U_13
_atom_site_aniso_U_12
W1 0.0197(4) 0.0104(4) 0.0116(4) 0.0009(3) 0.0075(3) 0.0025(3)
W2 0.0166(4) 0.0146(4) 0.0113(4) 0.0041(3) 0.0060(3) 0.0050(3)
W3 0.0199(4) 0.0170(4) 0.0162(4) 0.0062(4) 0.0125(4) 0.0054(3)
W4 0.0139(4) 0.0140(4) 0.0143(4) 0.0040(3) 0.0076(3) 0.0033(3)
W5 0.0156(4) 0.0152(4) 0.0192(4) 0.0033(4) 0.0065(4) -0.0009(3)
W6 0.0218(4) 0.0092(4) 0.0139(4) 0.0034(3) 0.0083(3) 0.0013(3)
W7 0.0167(4) 0.0140(4) 0.0133(4) 0.0063(3) 0.0087(3) 0.0039(3)
W8 0.0185(4) 0.0093(4) 0.0186(4) 0.0053(3) 0.0096(4) 0.0027(3)
W9 0.0130(4) 0.0111(4) 0.0149(4) 0.0003(3) 0.0047(3) -0.0003(3)
W10 0.0158(4) 0.0213(5) 0.0201(4) 0.0100(4) 0.0084(4) 0.0051(4)
W11 0.0200(4) 0.0134(4) 0.0171(4) 0.0019(3) 0.0110(4) 0.0056(3)
P1 0.015(2) 0.010(2) 0.010(2) 0.0024(18) 0.0051(18) 0.0030(17)
Na1 0.023(4) 0.021(4) 0.008(4) 0.007(3) 0.010(3) 0.017(4)
O1 0.029(8) 0.022(8) 0.021(8) 0.001(7) 0.007(7) 0.013(7)
O2 0.031(9) 0.029(9) 0.026(9) 0.015(8) 0.009(7) 0.007(7)
O3 0.029(7) 0.016(6) 0.025(7) 0.014(5) 0.007(5) 0.009(5)
O4 0.021(6) 0.015(6) 0.023(6) 0.009(5) 0.012(5) -0.002(5)
O5 0.030(9) 0.030(9) 0.028(8) 0.012(7) 0.015(8) 0.013(7)
O7 0.017(7) 0.016(7) 0.023(8) 0.003(6) 0.007(7) -0.001(6)
O8 0.017(3) 0.017(3) 0.016(3) 0.0063(14) 0.0078(16) 0.0071(15)
O9 0.019(7) 0.014(7) 0.026(8) 0.007(6) 0.009(7) 0.000(6)
O10 0.017(3) 0.016(3) 0.016(3) 0.0056(14) 0.0078(16) 0.0067(15)
O11 0.022(7) 0.022(8) 0.011(7) 0.005(6) 0.003(6) 0.001(6)
O12 0.038(10) 0.026(9) 0.014(7) -0.001(7) 0.005(7) 0.012(8)
O13 0.007(5) 0.019(6) 0.023(6) 0.014(5) 0.003(5) 0.003(5)
O14 0.020(7) 0.008(6) 0.022(7) 0.008(6) 0.012(6) 0.005(5)
O15 0.014(3) 0.013(3) 0.013(3) 0.0049(14) 0.0062(15) 0.0053(15)
O16 0.032(8) 0.016(8) 0.009(7) 0.005(6) 0.009(6) 0.003(6)
O18 0.017(7) 0.023(8) 0.009(6) 0.007(6) 0.009(6) 0.006(6)
O19 0.015(3) 0.015(3) 0.015(3) 0.0056(14) 0.0070(16) 0.0063(15)
O20 0.022(7) 0.014(7) 0.031(8) 0.009(6) 0.022(7) 0.006(6)
O21 0.030(9) 0.030(9) 0.041(10) 0.017(8) 0.023(8) 0.006(7)
O22 0.046(10) 0.025(9) 0.024(8) 0.011(7) 0.023(8) 0.016(8)
O23 0.048(11) 0.014(8) 0.023(8) 0.000(7) 0.011(8) -0.005(7)
O24 0.023(8) 0.016(8) 0.012(7) -0.004(6) -0.005(6) 0.001(6)
O25 0.014(7) 0.032(9) 0.038(9) 0.012(8) 0.017(7) 0.001(6)
O26 0.025(8) 0.035(10) 0.037(9) 0.020(8) 0.012(8) 0.013(8)
O27 0.018(3) 0.018(3) 0.018(3) 0.0063(14) 0.0084(16) 0.0077(16)
O28 0.020(3) 0.020(3) 0.020(3) 0.0069(15) 0.0091(16) 0.0081(16)
O29 0.027(6) 0.013(6) 0.017(6) 0.000(5) 0.014(5) 0.000(5)
O30 0.013(6) 0.015(7) 0.010(6) 0.008(6) 0.002(5) 0.009(5)
O31 0.017(7) 0.023(8) 0.013(6) 0.009(6) 0.008(6) 0.012(6)
O32 0.012(5) 0.017(6) 0.008(5) -0.001(5) 0.007(4) 0.003(5)
O33 0.027(8) 0.011(7) 0.013(7) -0.002(6) 0.008(6) -0.002(6)
O34 0.017(7) 0.013(7) 0.040(9) -0.005(7) 0.013(7) 0.002(6)
O35 0.015(7) 0.032(9) 0.022(8) 0.010(7) 0.009(6) 0.005(6)
O36 0.013(3) 0.013(3) 0.013(3) 0.0051(14) 0.0059(15) 0.0050(15)
O37 0.028(8) 0.020(8) 0.013(7) 0.010(6) 0.001(6) 0.008(6)
O38 0.034(9) 0.021(8) 0.026(8) -0.005(7) 0.013(8) 0.013(7)
O39 0.036(9) 0.018(8) 0.021(8) 0.009(6) 0.022(7) 0.004(7)
Cu1 0.0341(15) 0.0196(14) 0.0169(12) 0.0041(11) 0.0088(12) 0.0012(11)
Cu2 0.0323(15) 0.0233(15) 0.0383(16) 0.0128(13) 0.0196(14) 0.0144(12)
Cu3 0.0287(15) 0.0247(15) 0.0275(15) 0.0109(13) 0.0103(12) 0.0026(12)
N1 0.026(8) 0.028(8) 0.025(8) -0.001(6) 0.007(6) 0.013(6)
N2 0.031(11) 0.040(12) 0.019(10) 0.010(9) 0.010(9) 0.004(9)
N3 0.029(11) 0.037(13) 0.030(12) 0.008(10) 0.013(10) 0.017(10)
N4 0.043(9) 0.040(9) 0.031(8) 0.010(7) 0.016(7) 0.015(7)
N5 0.037(11) 0.058(15) 0.020(10) 0.023(10) 0.020(9) 0.036(11)
N6 0.037(11) 0.023(10) 0.021(10) 0.010(8) 0.012(9) 0.001(9)
N7 0.057(15) 0.033(13) 0.057(15) 0.025(12) 0.032(13) 0.008(11)
N8 0.043(13) 0.019(10) 0.060(15) 0.011(11) 0.035(12) 0.011(9)
N9 0.031(11) 0.028(11) 0.037(11) 0.014(10) 0.015(9) 0.011(9)
N10 0.048(14) 0.032(12) 0.056(15) 0.018(12) 0.023(13) 0.023(11)
N11 0.077(10) 0.071(9) 0.068(9) 0.034(7) 0.031(7) 0.022(7)
N13 0.047(9) 0.025(8) 0.027(8) 0.011(6) 0.017(7) 0.013(7)
C1 0.042(15) 0.035(14) 0.025(12) 0.019(12) 0.014(11) 0.001(11)
C2 0.035(12) 0.016(10) 0.026(11) 0.005(9) 0.012(10) 0.015(9)
C3 0.074(13) 0.063(13) 0.069(13) 0.027(10) 0.032(9) 0.021(9)
C4 0.026(13) 0.048(17) 0.048(16) 0.026(15) 0.008(12) 0.010(12)
C5 0.047(10) 0.049(11) 0.042(10) 0.008(8) 0.030(8) 0.018(8)
C6 0.045(10) 0.045(10) 0.038(9) 0.024(8) 0.023(7) 0.019(7)
C10 0.062(12) 0.053(11) 0.057(11) 0.032(9) 0.024(8) 0.024(9)
C11 0.085(14) 0.070(14) 0.072(13) 0.032(10) 0.044(10) 0.021(9)
C12 0.043(10) 0.044(10) 0.034(9) 0.027(8) 0.012(7) 0.018(7)
C13 0.045(16) 0.056(19) 0.07(2) 0.043(17) 0.038(16) 0.030(15)
C14 0.089(10) 0.081(10) 0.081(10) 0.031(8) 0.036(7) 0.029(8)
C15 0.086(9) 0.078(9) 0.079(9) 0.033(7) 0.032(7) 0.027(7)
O1W 0.028(9) 0.018(8) 0.055(12) 0.006(8) 0.017(9) -0.008(7)
O2W 0.033(11) 0.037(12) 0.066(14) 0.017(11) -0.003(11) -0.004(9)
O3W 0.043(12) 0.044(13) 0.048(12) 0.024(11) 0.011(10) 0.020(10)
O4W 0.054(9) 0.068(10) 0.054(9) 0.017(7) 0.022(7) 0.031(7)
O5W 0.060(10) 0.073(10) 0.071(10) 0.012(8) 0.034(8) 0.025(8)
O6W 0.059(9) 0.064(10) 0.050(9) 0.025(7) 0.026(7) 0.022(7)
O7W 0.069(10) 0.040(8) 0.049(9) 0.018(7) 0.020(7) 0.027(7)

loop_
_atom_type_symbol
_atom_type_description
_atom_type_scat_dispersion_real
_atom_type_scat_dispersion_imag
_atom_type_scat_source
C C 0.0033 0.0016 'International Tables Vol C Tables 4.2.6.8 and 6.1.1.4'
H H 0.0000 0.0000 'International Tables Vol C Tables 4.2.6.8 and 6.1.1.4'
N N 0.0061 0.0033 'International Tables Vol C Tables 4.2.6.8 and 6.1.1.4'
O O 0.0106 0.0060 'International Tables Vol C Tables 4.2.6.8 and 6.1.1.4'
P P 0.1023 0.0942 'International Tables Vol C Tables 4.2.6.8 and 6.1.1.4'
Cu Cu 0.3201 1.2651 'International Tables Vol C Tables 4.2.6.8 and 6.1.1.4'
W W -0.8490 6.8722 'International Tables Vol C Tables 4.2.6.8 and 6.1.1.4'
Na Na 0.0362 0.0249 'International Tables Vol C Tables 4.2.6.8 and 6.1.1.4'

loop_
_geom_angle_atom_site_label_1
_geom_angle_atom_site_label_2
_geom_angle_atom_site_label_3
_geom_angle
_geom_angle_site_symmetry_1
_geom_angle_site_symmetry_3
O1 W1 O9 102.2(7) . .
O1 W1 O37 102.8(7) . .
O9 W1 O37 90.5(6) . .
O1 W1 O8 101.9(7) . .
O9 W1 O8 155.9(6) . .
O37 W1 O8 83.6(6) . .
O1 W1 O19 100.2(7) . .
O9 W1 O19 88.3(6) . .
O37 W1 O19 156.6(6) . .
O8 W1 O19 87.9(6) . .
O1 W1 O32 171.5(7) . .
O9 W1 O32 73.3(6) . .
O37 W1 O32 84.6(6) . .
O8 W1 O32 82.9(5) . .
O19 W1 O32 72.7(5) . .
O12 W2 O10 103.3(8) . .
O12 W2 O6 101.4(8) . .
O10 W2 O6 89.1(7) . .
O12 W2 O14 98.4(7) . .
O10 W2 O14 158.3(6) . .
O6 W2 O14 86.7(7) . .
O12 W2 O28 101.5(7) . .
O10 W2 O28 89.9(6) . .
O6 W2 O28 156.7(6) . .
O14 W2 O28 85.6(6) . .
O12 W2 O17 170.8(8) . .
O10 W2 O17 84.9(6) . .
O6 W2 O17 82.8(6) . .
O14 W2 O17 73.5(5) . .
O28 W2 O17 73.9(5) . .
O22 W3 O25 103.1(8) . .
O22 W3 O16 100.3(7) . .
O25 W3 O16 94.9(7) . .
O22 W3 O4 102.4(7) . .
O25 W3 O4 94.0(7) . .
O16 W3 O4 153.0(6) . .
O22 W3 O10 92.0(7) . .
O25 W3 O10 164.8(6) . .
O16 W3 O10 83.0(6) . .
O4 W3 O10 81.8(6) . .
O22 W3 O31 169.5(7) . .
O25 W3 O31 85.5(6) . .
O16 W3 O31 72.6(5) . .
O4 W3 O31 82.7(5) . .
O10 W3 O31 79.5(5) . .
O22 W3 Na1 139.2(6) . .
O25 W3 Na1 36.7(5) . .
O16 W3 Na1 82.1(4) . .
O4 W3 Na1 90.1(4) . .
O10 W3 Na1 128.4(4) . .
O31 W3 Na1 48.9(3) . .
O5 W4 O13 102.8(7) . .
O5 W4 O8 101.2(7) . .
O13 W4 O8 84.8(6) . .
O5 W4 O33 103.2(7) . .
O13 W4 O33 89.8(6) . .
O8 W4 O33 155.5(6) . .
O5 W4 O14 99.7(6) . .
O13 W4 O14 157.1(6) . .
O8 W4 O14 87.2(6) . .
O33 W4 O14 88.7(6) . .
O5 W4 O17 171.8(6) . .
O13 W4 O17 84.7(6) . .
O8 W4 O17 82.4(6) . .
O33 W4 O17 73.4(6) . .
O14 W4 O17 73.0(5) . .
O2 W5 O21 104.0(9) . .
O2 W5 O11 102.8(7) . .
O21 W5 O11 95.6(7) . .
O2 W5 O29 101.9(7) . .
O21 W5 O29 91.1(7) . .
O11 W5 O29 152.0(6) . .
O2 W5 O9 96.2(7) . .
O21 W5 O9 159.4(7) . .
O11 W5 O9 83.8(6) . .
O29 W5 O9 80.6(6) . .
O2 W5 O32 164.5(7) . .
O21 W5 O32 89.4(6) . .
O11 W5 O32 83.3(5) . .
O29 W5 O32 69.6(5) . .
O9 W5 O32 70.0(5) . .
O3 W6 O4 101.9(7) . .
O3 W6 O29 103.2(7) . .
O4 W6 O29 94.5(6) . .
O3 W6 O6 100.0(7) . .
O4 W6 O6 85.1(7) . .
O29 W6 O6 156.3(7) . .
O3 W6 O19 99.7(7) . .
O4 W6 O19 157.5(6) . .
O29 W6 O19 86.6(6) . .
O6 W6 O19 85.0(7) . .
O3 W6 O32 173.8(6) . .
O4 W6 O32 84.0(5) . .
O29 W6 O32 74.2(5) . .
O6 W6 O32 82.2(6) . .
O19 W6 O32 74.7(5) . .
O39 W7 O27 103.2(7) . .
O39 W7 O36 102.6(7) . .
O27 W7 O36 90.0(6) . .
O39 W7 O37 103.0(7) . .
O27 W7 O37 89.8(6) . .
O36 W7 O37 153.8(6) . .
O39 W7 O13 100.5(7) . .
O27 W7 O13 156.2(6) . .
O36 W7 O13 87.2(6) . .
O37 W7 O13 82.6(6) . .
O23 W8 O34 99.4(8) . .
O23 W8 O24 103.4(8) . .
O34 W8 O24 94.0(7) . .
O23 W8 O36 98.7(8) . .
O34 W8 O36 87.3(6) . .
O24 W8 O36 157.3(6) . .
O23 W8 O30 102.9(8) . .
O34 W8 O30 157.1(6) . .
O24 W8 O30 86.3(6) . .
O36 W8 O30 83.9(5) . .
O23 W8 O15 170.6(7) . .
O34 W8 O15 73.6(6) . .
O24 W8 O15 83.5(6) . .
O36 W8 O15 75.1(5) . .
O30 W8 O15 83.6(5) . .
O7 W9 O18 103.5(7) . .
O7 W9 O30 102.0(6) . .
O18 W9 O30 90.3(6) . .
O7 W9 O28 100.6(7) . .
O18 W9 O28 90.8(6) . .
O30 W9 O28 156.4(6) . .
O7 W9 O33 98.7(7) . .
O18 W9 O33 157.9(6) . .
O30 W9 O33 85.9(6) . .
O28 W9 O33 84.2(6) . .
O7 W9 O17 170.1(6) . .
O18 W9 O17 85.1(6) . .
O30 W9 O17 82.5(5) . .
O28 W9 O17 74.1(6) . .
O33 W9 O17 72.7(6) . .
O26 W10 O20 102.1(8) . .
O26 W10 O11 104.2(7) . .
O20 W10 O11 96.5(7) . .
O26 W10 O34 102.5(8) . .
O20 W10 O34 88.1(7) . .
O11 W10 O34 151.2(6) . .
O26 W10 O27 98.8(7) . .
O20 W10 O27 158.3(6) . .
O11 W10 O27 83.9(6) . .
O34 W10 O27 81.6(6) . .
O26 W10 O15 166.8(7) . .
O20 W10 O15 87.7(6) . .
O11 W10 O15 83.0(5) . .
O34 W10 O15 68.7(5) . .
O27 W10 O15 70.7(5) . .
O38 W11 O35 101.6(8) . .
O38 W11 O16 99.6(7) . .
O35 W11 O16 94.5(7) . .
O38 W11 O24 104.5(7) . .
O35 W11 O24 93.7(6) . .
O16 W11 O24 152.4(6) . .
O38 W11 O18 93.8(7) . .
O35 W11 O18 164.6(6) . .
O16 W11 O18 84.4(6) . .
O24 W11 O18 80.7(6) . .
O38 W11 O31 170.3(6) . .
O35 W11 O31 84.8(6) . .
O16 W11 O31 72.4(5) . .
O24 W11 O31 82.2(5) . .
O18 W11 O31 80.2(5) . .
O38 W11 Na1 136.5(6) . .
O35 W11 Na1 35.3(5) . .
O16 W11 Na1 83.1(5) . .
O24 W11 Na1 88.5(4) . .
O18 W11 Na1 129.6(4) . .
O31 W11 Na1 49.4(3) . .
O31 P1 O15 111.5(8) . .
O31 P1 O32 110.7(8) . .
O15 P1 O32 107.4(8) . .
O31 P1 O17 110.7(8) . .
O15 P1 O17 109.1(9) . .
O32 P1 O17 107.1(8) . .
O20 Na1 O21 83.1(6) . .
O20 Na1 O35 91.8(6) . .
O21 Na1 O35 155.5(7) . .
O20 Na1 O25 156.9(7) . .
O21 Na1 O25 90.1(7) . .
O35 Na1 O25 85.3(6) . .
O20 Na1 O5 96.2(6) . 1_655
O21 Na1 O5 113.9(7) . 1_655
O35 Na1 O5 90.5(6) . 1_655
O25 Na1 O5 106.7(7) . 1_655
O20 Na1 O31 85.6(6) . .
O21 Na1 O31 84.6(6) . .
O35 Na1 O31 71.1(5) . .
O25 Na1 O31 71.8(5) . .
O5 Na1 O31 161.6(7) 1_655 .
O20 Na1 W11 89.4(5) . .
O21 Na1 W11 129.2(5) . .
O35 Na1 W11 26.5(4) . .
O25 Na1 W11 77.8(4) . .
O5 Na1 W11 116.9(5) 1_655 .
O31 Na1 W11 44.7(3) . .
O20 Na1 W3 129.4(5) . .
O21 Na1 W3 88.5(5) . .
O35 Na1 W3 76.3(4) . .
O25 Na1 W3 27.9(4) . .
O5 Na1 W3 132.2(5) 1_655 .
O31 Na1 W3 43.8(3) . .
W11 Na1 W3 58.80(14) . .
W6 O4 W3 156.2(8) . .
W4 O5 Na1 161.0(9) . 1_455
W2 O6 W6 149.9(10) . .
W4 O8 W1 153.0(7) . .
W1 O9 W5 127.6(8) . .
W2 O10 W3 149.8(8) . .
W10 O11 W5 143.0(8) . .
W4 O13 W7 152.3(8) . .
W4 O14 W2 123.6(7) . .
P1 O15 W8 125.5(8) . .
P1 O15 W10 127.4(8) . .
W8 O15 W10 89.8(4) . .
W11 O16 W3 123.8(7) . .
P1 O17 W2 124.0(9) . .
P1 O17 W9 122.9(8) . .
W2 O17 W9 89.6(5) . .
P1 O17 W4 129.3(9) . .
W2 O17 W4 89.8(5) . .
W9 O17 W4 89.7(5) . .
W9 O18 W11 151.1(7) . .
W1 O19 W6 123.9(7) . .
W10 O20 Na1 144.4(8) . .
W5 O21 Na1 145.3(10) . .
W8 O24 W11 156.0(9) . .
W3 O25 Na1 115.4(8) . .
W7 O27 W10 128.8(7) . .
W9 O28 W2 122.2(7) . .
W6 O29 W5 126.7(7) . .
W9 O30 W8 147.6(8) . .
P1 O31 W3 129.2(8) . .
P1 O31 W11 127.8(8) . .
W3 O31 W11 89.2(4) . .
P1 O31 Na1 123.8(7) . .
W3 O31 Na1 87.3(5) . .
W11 O31 Na1 85.9(4) . .
P1 O32 W6 126.3(7) . .
P1 O32 W1 126.8(8) . .
W6 O32 W1 88.3(4) . .
P1 O32 W5 124.9(7) . .
W6 O32 W5 89.5(5) . .
W1 O32 W5 89.1(4) . .
W4 O33 W9 124.2(8) . .
W8 O34 W10 127.9(8) . .
W11 O35 Na1 118.2(8) . .
W7 O36 W8 125.6(7) . .
W1 O37 W7 153.7(8) . .
N6 Cu1 N11 170.8(12) . .
N6 Cu1 N5 85.1(8) . .
N11 Cu1 N5 95.5(11) . .
N6 Cu1 N13 95.4(8) . .
N11 Cu1 N13 84.4(10) . .
N5 Cu1 N13 177.2(9) . .
N3 Cu2 N8 83.7(9) . .
N3 Cu2 N10 178.7(11) . .
N8 Cu2 N10 96.4(10) . .
N3 Cu2 N9 94.3(9) . .
N8 Cu2 N9 165.2(9) . .
N10 Cu2 N9 85.2(9) . .
N3 Cu2 O1W 94.9(8) . .
N8 Cu2 O1W 98.3(8) . .
N10 Cu2 O1W 86.4(9) . .
N9 Cu2 O1W 96.5(8) . .
N4 Cu3 N2 95.3(9) . .
N4 Cu3 N1 173.4(9) . .
N2 Cu3 N1 85.0(8) . .
N4 Cu3 N7 85.2(10) . .
N2 Cu3 N7 174.1(10) . .
N1 Cu3 N7 93.8(9) . .
C1 N1 Cu3 109.2(15) . .
C1 N1 H1C 109.8 . .
Cu3 N1 H1C 109.8 . .
C1 N1 H1D 109.8 . .
Cu3 N1 H1D 109.8 . .
H1C N1 H1D 108.3 . .
C2 N2 Cu3 108.0(15) . .
C2 N2 H2C 110.1 . .
Cu3 N2 H2C 110.1 . .
C2 N2 H2D 110.1 . .
Cu3 N2 H2D 110.1 . .
H2C N2 H2D 108.4 . .
C6 N3 Cu2 109.5(15) . .
C6 N3 H3C 109.8 . .
Cu2 N3 H3C 109.8 . .
C6 N3 H3D 109.8 . .
Cu2 N3 H3D 109.8 . .
H3C N3 H3D 108.2 . .
C10 N4 Cu3 111.0(18) . .
C10 N4 H4C 109.4 . .
Cu3 N4 H4C 109.4 . .
C10 N4 H4D 109.4 . .
Cu3 N4 H4D 109.4 . .
H4C N4 H4D 108.0 . .
C4 N5 Cu1 110.7(15) . .
C4 N5 H5C 109.5 . .
Cu1 N5 H5C 109.5 . .
C4 N5 H5D 109.5 . .
Cu1 N5 H5D 109.5 . .
H5C N5 H5D 108.1 . .
C3 N6 Cu1 110.8(18) . .
C3 N6 H6C 109.5 . .
Cu1 N6 H6C 109.5 . .
C3 N6 H6D 109.5 . .
Cu1 N6 H6D 109.5 . .
H6C N6 H6D 108.1 . .
C11 N7 Cu3 106.5(19) . .
C11 N7 H7A 110.4 . .
Cu3 N7 H7A 110.4 . .
C11 N7 H7B 110.4 . .
Cu3 N7 H7B 110.4 . .
H7A N7 H7B 108.6 . .
C5 N8 Cu2 110.5(17) . .
C5 N8 H8A 109.6 . .
Cu2 N8 H8A 109.6 . .
C5 N8 H8B 109.6 . .
Cu2 N8 H8B 109.6 . .
H8A N8 H8B 108.1 . .
C13 N9 Cu2 110.2(15) . .
C13 N9 H9A 109.6 . .
Cu2 N9 H9A 109.6 . .
C13 N9 H9B 109.6 . .
Cu2 N9 H9B 109.6 . .
H9A N9 H9B 108.1 . .
C12 N10 Cu2 104.5(15) . .
C12 N10 H10C 110.9 . .
Cu2 N10 H10C 110.9 . .
C12 N10 H10D 110.9 . .
Cu2 N10 H10D 110.9 . .
H10C N10 H10D 108.9 . .
C15 N11 Cu1 112(3) . .
C15 N11 H11C 109.2 . .
Cu1 N11 H11C 109.2 . .
C15 N11 H11D 109.2 . .
Cu1 N11 H11D 109.2 . .
H11C N11 H11D 107.9 . .
C14 N13 Cu1 109(2) . .
C14 N13 H13C 109.9 . .
Cu1 N13 H13C 109.9 . .
C14 N13 H13D 109.9 . .
Cu1 N13 H13D 109.9 . .
H13C N13 H13D 108.3 . .
N1 C1 C2 109(2) . .
N1 C1 H1A 109.9 . .
C2 C1 H1A 109.9 . .
N1 C1 H1B 109.9 . .
C2 C1 H1B 109.9 . .
H1A C1 H1B 108.3 . .
C1 C2 N2 109(2) . .
C1 C2 H2A 109.9 . .
N2 C2 H2A 109.9 . .
C1 C2 H2B 109.9 . .
N2 C2 H2B 109.9 . .
H2A C2 H2B 108.3 . .
N6 C3 C4 110(3) . .
N6 C3 H3A 109.7 . .
C4 C3 H3A 109.7 . .
N6 C3 H3B 109.7 . .
C4 C3 H3B 109.7 . .
H3A C3 H3B 108.2 . .
N5 C4 C3 115(2) . .
N5 C4 H4A 108.6 . .
C3 C4 H4A 108.6 . .
N5 C4 H4B 108.6 . .
C3 C4 H4B 108.6 . .
H4A C4 H4B 107.6 . .
N8 C5 C6 106(2) . .
N8 C5 H5A 110.5 . .
C6 C5 H5A 110.5 . .
N8 C5 H5B 110.5 . .
C6 C5 H5B 110.5 . .
H5A C5 H5B 108.7 . .
N3 C6 C5 108(2) . .
N3 C6 H6A 110.2 . .
C5 C6 H6A 110.2 . .
N3 C6 H6B 110.2 . .
C5 C6 H6B 110.2 . .
H6A C6 H6B 108.5 . .
N4 C10 C11 106(3) . .
N4 C10 H10A 110.5 . .
C11 C10 H10A 110.5 . .
N4 C10 H10B 110.5 . .
C11 C10 H10B 110.5 . .
H10A C10 H10B 108.7 . .
N7 C11 C10 112(3) . .
N7 C11 H11A 109.2 . .
C10 C11 H11A 109.2 . .
N7 C11 H11B 109.2 . .
C10 C11 H11B 109.2 . .
H11A C11 H11B 107.9 . .
C13 C12 N10 109(2) . .
C13 C12 H12A 109.8 . .
N10 C12 H12A 109.8 . .
C13 C12 H12B 109.8 . .
N10 C12 H12B 109.8 . .
H12A C12 H12B 108.2 . .
C12 C13 N9 105(2) . .
C12 C13 H13A 110.7 . .
N9 C13 H13A 110.7 . .
C12 C13 H13B 110.7 . .
N9 C13 H13B 110.7 . .
H13A C13 H13B 108.8 . .
C15 C14 N13 118(4) . .
C15 C14 H14A 107.9 . .
N13 C14 H14A 107.9 . .
C15 C14 H14B 107.9 . .
N13 C14 H14B 107.9 . .
H14A C14 H14B 107.2 . .
N11 C15 C14 115(4) . .
N11 C15 H15A 108.5 . .
C14 C15 H15A 108.5 . .
N11 C15 H15B 108.5 . .
C14 C15 H15B 108.5 . .
H15A C15 H15B 107.5 . .

loop_
_geom_bond_atom_site_label_1
_geom_bond_atom_site_label_2
_geom_bond_distance
_geom_bond_site_symmetry_2
W1 O1 1.725(15) .
W1 O9 1.872(14) .
W1 O37 1.908(14) .
W1 O8 1.914(14) .
W1 O19 1.918(14) .
W1 O32 2.494(13) .
W2 O12 1.695(15) .
W2 O10 1.843(14) .
W2 O6 1.911(18) .
W2 O14 1.943(14) .
W2 O28 1.966(15) .
W2 O17 2.400(15) .
W3 O22 1.734(15) .
W3 O25 1.802(15) .
W3 O16 1.927(14) .
W3 O4 1.959(15) .
W3 O10 2.072(14) .
W3 O31 2.409(13) .
W3 Na1 3.473(8) .
W4 O5 1.736(16) .
W4 O13 1.897(12) .
W4 O8 1.909(14) .
W4 O33 1.911(14) .
W4 O14 1.928(13) .
W4 O17 2.434(16) .
W5 O2 1.705(18) .
W5 O21 1.723(18) .
W5 O11 1.935(15) .
W5 O29 1.994(14) .
W5 O9 2.051(15) .
W5 O32 2.523(13) .
W6 O3 1.697(14) .
W6 O4 1.870(15) .
W6 O29 1.881(15) .
W6 O6 1.924(18) .
W6 O19 1.943(14) .
W6 O32 2.396(14) .
W7 O39 1.716(15) .
W7 O27 1.841(13) .
W7 O36 1.894(13) .
W7 O37 1.928(15) .
W7 O13 1.946(12) .
W8 O23 1.726(17) .
W8 O34 1.855(15) .
W8 O24 1.873(17) .
W8 O36 1.926(13) .
W8 O30 1.938(11) .
W8 O15 2.385(13) .
W9 O7 1.716(15) .
W9 O18 1.820(14) .
W9 O30 1.894(11) .
W9 O28 1.918(14) .
W9 O33 1.965(15) .
W9 O17 2.425(16) .
W10 O26 1.728(16) .
W10 O20 1.761(14) .
W10 O11 1.909(15) .
W10 O34 1.991(15) .
W10 O27 2.043(14) .
W10 O15 2.510(13) .
W11 O38 1.718(15) .
W11 O35 1.739(14) .
W11 O16 1.919(14) .
W11 O24 1.969(16) .
W11 O18 2.073(14) .
W11 O31 2.424(14) .
W11 Na1 3.439(10) .
P1 O31 1.509(15) .
P1 O15 1.521(14) .
P1 O32 1.549(14) .
P1 O17 1.563(16) .
Na1 O20 2.215(17) .
Na1 O21 2.25(2) .
Na1 O35 2.257(18) .
Na1 O25 2.296(18) .
Na1 O5 2.309(17) 1_655
Na1 O31 2.620(16) .
O5 Na1 2.309(17) 1_455
Cu1 N6 1.986(19) .
Cu1 N11 1.99(3) .
Cu1 N5 1.987(17) .
Cu1 N13 2.01(2) .
Cu2 N3 1.98(2) .
Cu2 N8 2.00(2) .
Cu2 N10 2.02(2) .
Cu2 N9 2.02(2) .
Cu2 O1W 2.374(17) .
Cu3 N4 1.99(2) .
Cu3 N2 1.99(2) .
Cu3 N1 1.999(19) .
Cu3 N7 2.02(2) .
N1 C1 1.46(3) .
N1 H1C 0.9000 .
N1 H1D 0.9000 .
N2 C2 1.48(3) .
N2 H2C 0.9000 .
N2 H2D 0.9000 .
N3 C6 1.50(3) .
N3 H3C 0.9000 .
N3 H3D 0.9000 .
N4 C10 1.43(4) .
N4 H4C 0.9000 .
N4 H4D 0.9000 .
N5 C4 1.43(3) .
N5 H5C 0.9000 .
N5 H5D 0.9000 .
N6 C3 1.47(4) .
N6 H6C 0.9000 .
N6 H6D 0.9000 .
N7 C11 1.48(4) .
N7 H7A 0.9000 .
N7 H7B 0.9000 .
N8 C5 1.44(4) .
N8 H8A 0.9000 .
N8 H8B 0.9000 .
N9 C13 1.49(3) .
N9 H9A 0.9000 .
N9 H9B 0.9000 .
N10 C12 1.53(4) .
N10 H10C 0.9000 .
N10 H10D 0.9000 .
N11 C15 1.40(5) .
N11 H11C 0.9000 .
N11 H11D 0.9000 .
N13 C14 1.44(5) .
N13 H13C 0.9000 .
N13 H13D 0.9000 .
C1 C2 1.48(3) .
C1 H1A 0.9700 .
C1 H1B 0.9700 .
C2 H2A 0.9700 .
C2 H2B 0.9700 .
C3 C4 1.47(4) .
C3 H3A 0.9700 .
C3 H3B 0.9700 .
C4 H4A 0.9700 .
C4 H4B 0.9700 .
C5 C6 1.51(4) .
C5 H5A 0.9700 .
C5 H5B 0.9700 .
C6 H6A 0.9700 .
C6 H6B 0.9700 .
C10 C11 1.51(2) .
C10 H10A 0.9700 .
C10 H10B 0.9700 .
C11 H11A 0.9700 .
C11 H11B 0.9700 .
C12 C13 1.49(4) .
C12 H12A 0.9700 .
C12 H12B 0.9700 .
C13 H13A 0.9700 .
C13 H13B 0.9700 .
C14 C15 1.40(5) .
C14 H14A 0.9700 .
C14 H14B 0.9700 .
C15 H15A 0.9700 .
C15 H15B 0.9700 .
